data_4072994
loop_
_publ_author_name
'Caskey, Stephen R.'
'Stewart, Michael H.'
'Ahn, Yi Joon'
'Johnson, Marc J. A.'
'Rowsell, Jesse L. C.'
'Kampf, Jeff W.'

_publ_section_title
;
 Synthesis, Structure, and Reactivity of Four-, Five-, and Six-Coordinate
 Ruthenium Carbyne Complexes
;
_journal_issue 8
_journal_name_full Organometallics
_journal_page_first 1912
_journal_paper_doi 10.1021/om061192v
_journal_volume 26
_journal_year 2007
_chemical_formula_moiety 'C26 H40 I3 P Ru'
_chemical_formula_sum 'C26 H40 I3 P Ru'
_chemical_formula_weight 865.32
_chemical_name_systematic
;

 ?

;
_space_group_IT_number 61
_symmetry_cell_setting orthorhombic
_symmetry_space_group_name_Hall '-P 2ac 2ab'
_symmetry_space_group_name_H-M 'P b c a'
_atom_sites_solution_hydrogens geom
_atom_sites_solution_primary direct
_atom_sites_solution_secondary difmap
_audit_creation_method SHELXL-97
_cell_angle_alpha 90.00
_cell_angle_beta 90.00
_cell_angle_gamma 90.00
_cell_formula_units_Z 8
_cell_length_a 17.267(2)
_cell_length_b 17.974(2)
_cell_length_c 18.631(3)
_cell_measurement_reflns_used 8129
_cell_measurement_temperature 123(2)
_cell_measurement_theta_max 23.28
_cell_measurement_theta_min 2.77
_cell_volume 5782.3(13)
_computing_cell_refinement 'Bruker SMART'
_computing_data_collection 'Bruker SMART'
_computing_data_reduction 'Bruker SHELXTL'
_computing_molecular_graphics 'Bruker SHELXTL'
_computing_publication_material 'Bruker SHELXTL'
_computing_structure_refinement 'Bruker SHELXTL'
_computing_structure_solution 'Bruker SHELXTL'
_diffrn_ambient_temperature 123(2)
_diffrn_measured_fraction_theta_full 0.997
_diffrn_measured_fraction_theta_max 0.997
_diffrn_measurement_device_type 'CCD area detector'
_diffrn_measurement_method 'phi and omega scans'
_diffrn_radiation_monochromator graphite
_diffrn_radiation_source 'fine-focus sealed tube'
_diffrn_radiation_type MoK\a
_diffrn_radiation_wavelength 0.71073
_diffrn_reflns_av_R_equivalents 0.0377
_diffrn_reflns_av_sigmaI/netI 0.0193
_diffrn_reflns_limit_h_max 23
_diffrn_reflns_limit_h_min -23
_diffrn_reflns_limit_k_max 23
_diffrn_reflns_limit_k_min -23
_diffrn_reflns_limit_l_max 24
_diffrn_reflns_limit_l_min -24
_diffrn_reflns_number 64836
_diffrn_reflns_theta_full 28.29
_diffrn_reflns_theta_max 28.29
_diffrn_reflns_theta_min 2.78
_exptl_absorpt_coefficient_mu 3.814
_exptl_absorpt_correction_T_max 0.3659
_exptl_absorpt_correction_T_min 0.2515
_exptl_absorpt_correction_type multi-scan
_exptl_absorpt_process_details
;


  Blessing, R. Acta Cryst. (1995) A51 33-38.

  Sheldrick, G.  SADABS (Version 2.10) Bruker/Siemens area

  detector absorption and other corrections, University of

  Gottingen, Germany 2003.

 

;
_exptl_crystal_colour brown
_exptl_crystal_density_diffrn 1.988
_exptl_crystal_density_method 'not measured'
_exptl_crystal_description block
_exptl_crystal_F_000 3312
_exptl_crystal_size_max 0.50
_exptl_crystal_size_mid 0.33
_exptl_crystal_size_min 0.33
_refine_diff_density_max 1.190
_refine_diff_density_min -0.820
_refine_diff_density_rms 0.146
_refine_ls_extinction_method none
_refine_ls_goodness_of_fit_ref 1.288
_refine_ls_hydrogen_treatment constr
_refine_ls_matrix_type full
_refine_ls_number_parameters 281
_refine_ls_number_reflns 7155
_refine_ls_number_restraints 0
_refine_ls_restrained_S_all 1.288
_refine_ls_R_factor_all 0.0328
_refine_ls_R_factor_gt 0.0271
_refine_ls_shift/su_max 0.002
_refine_ls_shift/su_mean 0.000
_refine_ls_structure_factor_coef Fsqd
_refine_ls_weighting_details 'calc w=1/[\s^2^(Fo^2^)+(0.0073P)^2^+40.7845P] where P=(Fo^2^+2Fc^2^)/3'
_refine_ls_weighting_scheme calc
_refine_ls_wR_factor_gt 0.0807
_refine_ls_wR_factor_ref 0.0828
_reflns_number_gt 6344
_reflns_number_total 7155
_reflns_threshold_expression >2sigma(I)
_cod_data_source_file om061192vsi20061231_072132.cif
_cod_data_source_block sc456
_cod_depositor_comments
;
The following automatic conversions were performed:

'_symmetry_cell_setting' value 'Orthorhombic' changed to
'orthorhombic' according to
/home/saulius/struct/CIF-dictionaries/cif_core.dic dictionary named
'cif_core.dic' version 2.4.1 from 2010-06-29.

Automatic conversion script
Id: cif_fix_values 1715 2011-07-08 13:25:40Z adriana 
;
_cod_original_cell_volume 5782.3(14)
_cod_original_sg_symbol_H-M Pbca
_cod_database_code 4072994

loop_
_symmetry_equiv_pos_as_xyz
'x, y, z'
'-x+1/2, -y, z+1/2'
'-x, y+1/2, -z+1/2'
'x+1/2, -y+1/2, -z'
'-x, -y, -z'
'x-1/2, y, -z-1/2'
'x, -y-1/2, z-1/2'
'-x-1/2, y-1/2, z'

loop_
_atom_site_label
_atom_site_type_symbol
_atom_site_fract_x
_atom_site_fract_y
_atom_site_fract_z
_atom_site_U_iso_or_equiv
_atom_site_adp_type
_atom_site_occupancy
_atom_site_symmetry_multiplicity
_atom_site_calc_flag
_atom_site_refinement_flags
Ru1 Ru 0.10112(2) 0.03401(2) 0.789210(19) 0.01653(8) Uani 1 1 d .
I1 I 0.203407(18) 0.024864(18) 0.680634(17) 0.02412(8) Uani 1 1 d .
I2 I 0.03647(2) 0.054412(18) 0.916794(18) 0.03101(9) Uani 1 1 d .
I3 I 0.131609(19) 0.181266(17) 0.79179(2) 0.02817(8) Uani 1 1 d .
P1 P 0.09937(7) -0.09830(6) 0.81143(6) 0.0162(2) Uani 1 1 d .
C1 C 0.0249(3) 0.0365(3) 0.7341(2) 0.0197(9) Uani 1 1 d .
C2 C -0.0344(3) 0.0527(2) 0.6840(3) 0.0195(9) Uani 1 1 d .
C3 C -0.0190(3) 0.0498(3) 0.6101(3) 0.0268(10) Uani 1 1 d .
H3A H 0.0301 0.0334 0.5934 0.032 Uiso 1 1 calc R
C4 C -0.0752(3) 0.0709(3) 0.5620(3) 0.0298(11) Uani 1 1 d .
H4A H -0.0646 0.0686 0.5120 0.036 Uiso 1 1 calc R
C5 C -0.1483(3) 0.0959(3) 0.5855(3) 0.0270(11) Uani 1 1 d .
C6 C -0.1619(3) 0.0986(3) 0.6587(3) 0.0275(11) Uani 1 1 d .
H6A H -0.2106 0.1161 0.6753 0.033 Uiso 1 1 calc R
C7 C -0.1071(3) 0.0767(3) 0.7084(3) 0.0247(10) Uani 1 1 d .
H7A H -0.1185 0.0778 0.7583 0.030 Uiso 1 1 calc R
C8 C -0.2098(3) 0.1189(4) 0.5327(3) 0.0381(14) Uani 1 1 d .
H8A H -0.2606 0.1175 0.5561 0.057 Uiso 1 1 calc R
H8B H -0.2096 0.0847 0.4917 0.057 Uiso 1 1 calc R
H8C H -0.1993 0.1696 0.5158 0.057 Uiso 1 1 calc R
C9 C 0.1136(3) -0.1522(3) 0.7282(2) 0.0201(9) Uani 1 1 d .
H9A H 0.1519 -0.1230 0.6995 0.024 Uiso 1 1 calc R
C10 C 0.1489(3) -0.2298(3) 0.7352(3) 0.0265(10) Uani 1 1 d .
H10A H 0.1131 -0.2625 0.7621 0.032 Uiso 1 1 calc R
H10B H 0.1982 -0.2268 0.7622 0.032 Uiso 1 1 calc R
C11 C 0.1639(3) -0.2624(3) 0.6600(3) 0.0284(11) Uani 1 1 d .
H11A H 0.2043 -0.2326 0.6357 0.034 Uiso 1 1 calc R
H11B H 0.1836 -0.3139 0.6650 0.034 Uiso 1 1 calc R
C12 C 0.0922(3) -0.2633(4) 0.6143(3) 0.0375(14) Uani 1 1 d .
H12A H 0.0545 -0.2989 0.6349 0.045 Uiso 1 1 calc R
H12B H 0.1058 -0.2808 0.5655 0.045 Uiso 1 1 calc R
C13 C 0.0553(3) -0.1873(4) 0.6093(3) 0.0352(13) Uani 1 1 d .
H13A H 0.0057 -0.1915 0.5829 0.042 Uiso 1 1 calc R
H13B H 0.0897 -0.1538 0.5817 0.042 Uiso 1 1 calc R
C14 C 0.0401(3) -0.1538(3) 0.6826(3) 0.0233(10) Uani 1 1 d .
H14A H -0.0001 -0.1833 0.7076 0.028 Uiso 1 1 calc R
H14B H 0.0203 -0.1024 0.6768 0.028 Uiso 1 1 calc R
C15 C 0.1822(3) -0.1245(3) 0.8703(2) 0.0188(9) Uani 1 1 d .
H15A H 0.1877 -0.1798 0.8668 0.023 Uiso 1 1 calc R
C16 C 0.1722(3) -0.1063(3) 0.9503(3) 0.0252(10) Uani 1 1 d .
H16A H 0.1696 -0.0518 0.9569 0.030 Uiso 1 1 calc R
H16B H 0.1232 -0.1282 0.9681 0.030 Uiso 1 1 calc R
C17 C 0.2404(3) -0.1379(3) 0.9933(3) 0.0279(11) Uani 1 1 d .
H17A H 0.2336 -0.1259 1.0448 0.033 Uiso 1 1 calc R
H17B H 0.2415 -0.1927 0.9883 0.033 Uiso 1 1 calc R
C18 C 0.3167(3) -0.1055(3) 0.9669(3) 0.0263(10) Uani 1 1 d .
H18A H 0.3601 -0.1288 0.9933 0.032 Uiso 1 1 calc R
H18B H 0.3178 -0.0514 0.9768 0.032 Uiso 1 1 calc R
C19 C 0.3273(3) -0.1186(3) 0.8867(3) 0.0295(11) Uani 1 1 d .
H19A H 0.3347 -0.1724 0.8780 0.035 Uiso 1 1 calc R
H19B H 0.3747 -0.0925 0.8704 0.035 Uiso 1 1 calc R
C20 C 0.2584(3) -0.0912(3) 0.8428(3) 0.0235(10) Uani 1 1 d .
H20A H 0.2658 -0.1053 0.7918 0.028 Uiso 1 1 calc R
H20B H 0.2557 -0.0363 0.8454 0.028 Uiso 1 1 calc R
C21 C 0.0138(3) -0.1330(2) 0.8607(2) 0.0183(9) Uani 1 1 d .
H21A H 0.0169 -0.1088 0.9090 0.022 Uiso 1 1 calc R
C22 C -0.0662(3) -0.1101(3) 0.8309(3) 0.0227(10) Uani 1 1 d .
H22A H -0.0667 -0.0560 0.8206 0.027 Uiso 1 1 calc R
H22B H -0.0767 -0.1371 0.7857 0.027 Uiso 1 1 calc R
C23 C -0.1287(3) -0.1288(3) 0.8868(3) 0.0264(10) Uani 1 1 d .
H23A H -0.1206 -0.0979 0.9301 0.032 Uiso 1 1 calc R
H23B H -0.1803 -0.1164 0.8669 0.032 Uiso 1 1 calc R
C24 C -0.1272(3) -0.2107(3) 0.9079(3) 0.0274(11) Uani 1 1 d .
H24A H -0.1648 -0.2193 0.9471 0.033 Uiso 1 1 calc R
H24B H -0.1433 -0.2413 0.8663 0.033 Uiso 1 1 calc R
C25 C -0.0473(3) -0.2353(3) 0.9323(3) 0.0263(10) Uani 1 1 d .
H25A H -0.0477 -0.2896 0.9412 0.032 Uiso 1 1 calc R
H25B H -0.0343 -0.2102 0.9780 0.032 Uiso 1 1 calc R
C26 C 0.0149(3) -0.2172(3) 0.8764(3) 0.0232(10) Uani 1 1 d .
H26A H 0.0047 -0.2453 0.8317 0.028 Uiso 1 1 calc R
H26B H 0.0665 -0.2320 0.8947 0.028 Uiso 1 1 calc R

loop_
_atom_site_aniso_label
_atom_site_aniso_U_11
_atom_site_aniso_U_22
_atom_site_aniso_U_33
_atom_site_aniso_U_23
_atom_site_aniso_U_13
_atom_site_aniso_U_12
Ru1 0.01716(16) 0.01432(16) 0.01812(17) 0.00113(13) -0.00101(13) 0.00038(13)
I1 0.02230(15) 0.02443(15) 0.02563(15) 0.00328(12) 0.00590(12) -0.00215(12)
I2 0.0512(2) 0.02077(15) 0.02104(15) -0.00115(12) 0.00780(14) 0.00688(15)
I3 0.02262(15) 0.01469(14) 0.0472(2) 0.00101(13) -0.00103(14) 0.00017(12)
P1 0.0153(5) 0.0158(5) 0.0174(5) 0.0009(4) -0.0002(4) -0.0002(4)
C1 0.020(2) 0.019(2) 0.020(2) 0.0001(17) 0.0020(17) 0.0027(17)
C2 0.017(2) 0.0145(19) 0.026(2) 0.0010(17) -0.0027(18) -0.0017(16)
C3 0.024(2) 0.029(3) 0.027(2) 0.005(2) 0.001(2) 0.005(2)
C4 0.031(3) 0.034(3) 0.025(2) 0.007(2) -0.002(2) -0.001(2)
C5 0.023(2) 0.022(2) 0.036(3) 0.006(2) -0.009(2) 0.0001(19)
C6 0.021(2) 0.024(2) 0.038(3) 0.000(2) -0.002(2) 0.001(2)
C7 0.025(2) 0.023(2) 0.026(2) -0.0020(19) -0.001(2) -0.0033(19)
C8 0.031(3) 0.041(3) 0.042(3) 0.011(3) -0.013(3) 0.006(3)
C9 0.021(2) 0.018(2) 0.021(2) -0.0016(17) -0.0004(17) 0.0020(17)
C10 0.023(2) 0.023(2) 0.033(3) -0.003(2) 0.001(2) 0.0080(19)
C11 0.026(2) 0.026(3) 0.033(3) -0.008(2) 0.005(2) 0.005(2)
C12 0.024(3) 0.046(3) 0.042(3) -0.025(3) 0.000(2) 0.001(2)
C13 0.032(3) 0.048(3) 0.026(3) -0.011(2) -0.006(2) 0.008(3)
C14 0.017(2) 0.023(2) 0.029(2) -0.0074(19) -0.0040(19) 0.0017(18)
C15 0.017(2) 0.017(2) 0.023(2) 0.0032(17) -0.0044(17) -0.0004(17)
C16 0.022(2) 0.034(3) 0.020(2) 0.003(2) -0.0015(18) -0.002(2)
C17 0.026(3) 0.032(3) 0.026(2) 0.008(2) -0.008(2) -0.004(2)
C18 0.023(2) 0.026(2) 0.030(3) 0.002(2) -0.009(2) -0.001(2)
C19 0.017(2) 0.038(3) 0.034(3) -0.002(2) -0.005(2) 0.001(2)
C20 0.017(2) 0.030(2) 0.024(2) 0.0018(19) -0.0022(18) -0.0023(19)
C21 0.017(2) 0.016(2) 0.022(2) 0.0016(17) -0.0005(17) 0.0001(16)
C22 0.015(2) 0.028(2) 0.025(2) 0.0044(19) 0.0010(18) 0.0022(18)
C23 0.017(2) 0.036(3) 0.027(2) 0.005(2) 0.0047(19) 0.005(2)
C24 0.015(2) 0.033(3) 0.034(3) 0.002(2) 0.0058(19) -0.0022(19)
C25 0.027(2) 0.022(2) 0.029(3) 0.0066(19) 0.003(2) -0.003(2)
C26 0.021(2) 0.020(2) 0.029(2) 0.0036(19) 0.0008(19) 0.0010(18)

loop_
_atom_type_symbol
_atom_type_description
_atom_type_scat_dispersion_real
_atom_type_scat_dispersion_imag
_atom_type_scat_source
C C 0.0033 0.0016 'International Tables Vol C Tables 4.2.6.8 and 6.1.1.4'
H H 0.0000 0.0000 'International Tables Vol C Tables 4.2.6.8 and 6.1.1.4'
P P 0.1023 0.0942 'International Tables Vol C Tables 4.2.6.8 and 6.1.1.4'
Ru Ru -1.2594 0.8363 'International Tables Vol C Tables 4.2.6.8 and 6.1.1.4'
I I -0.4742 1.8119 'International Tables Vol C Tables 4.2.6.8 and 6.1.1.4'

loop_
_geom_angle_atom_site_label_1
_geom_angle_atom_site_label_2
_geom_angle_atom_site_label_3
_geom_angle
C1 Ru1 P1 97.01(16)
C1 Ru1 I2 102.48(16)
P1 Ru1 I2 88.70(3)
C1 Ru1 I1 93.23(16)
P1 Ru1 I1 94.41(3)
I2 Ru1 I1 163.501(19)
C1 Ru1 I3 97.95(16)
P1 Ru1 I3 164.88(3)
I2 Ru1 I3 86.015(15)
I1 Ru1 I3 86.860(15)
C9 P1 C21 110.3(2)
C9 P1 C15 105.0(2)
C21 P1 C15 103.7(2)
C9 P1 Ru1 111.84(16)
C21 P1 Ru1 115.31(15)
C15 P1 Ru1 109.92(15)
C2 C1 Ru1 168.8(4)
C3 C2 C7 120.0(4)
C3 C2 C1 120.1(4)
C7 C2 C1 119.8(4)
C4 C3 C2 119.6(5)
C3 C4 C5 121.2(5)
C6 C5 C4 118.0(5)
C6 C5 C8 121.0(5)
C4 C5 C8 121.1(5)
C7 C6 C5 122.3(5)
C6 C7 C2 118.8(5)
C10 C9 C14 111.2(4)
C10 C9 P1 117.5(3)
C14 C9 P1 111.5(3)
C9 C10 C11 109.7(4)
C12 C11 C10 112.4(4)
C11 C12 C13 111.9(5)
C12 C13 C14 112.1(5)
C13 C14 C9 111.4(4)
C20 C15 C16 109.8(4)
C20 C15 P1 111.3(3)
C16 C15 P1 115.5(3)
C17 C16 C15 109.9(4)
C18 C17 C16 110.8(4)
C17 C18 C19 111.3(4)
C18 C19 C20 112.5(4)
C19 C20 C15 111.3(4)
C26 C21 C22 109.9(4)
C26 C21 P1 114.5(3)
C22 C21 P1 116.5(3)
C23 C22 C21 109.1(4)
C24 C23 C22 111.9(4)
C25 C24 C23 112.0(4)
C24 C25 C26 111.7(4)
C25 C26 C21 109.2(4)

loop_
_geom_bond_atom_site_label_1
_geom_bond_atom_site_label_2
_geom_bond_distance
Ru1 C1 1.670(5)
Ru1 P1 2.4142(12)
Ru1 I2 2.6515(6)
Ru1 I1 2.6905(5)
Ru1 I3 2.6992(6)
P1 C9 1.845(5)
P1 C21 1.848(5)
P1 C15 1.863(5)
C1 C2 1.417(6)
C2 C3 1.402(7)
C2 C7 1.403(7)
C3 C4 1.375(7)
C4 C5 1.409(8)
C5 C6 1.384(8)
C5 C8 1.507(7)
C6 C7 1.381(7)
C9 C10 1.526(6)
C9 C14 1.528(6)
C10 C11 1.542(7)
C11 C12 1.502(8)
C12 C13 1.511(8)
C13 C14 1.516(7)
C15 C20 1.534(6)
C15 C16 1.537(7)
C16 C17 1.533(7)
C17 C18 1.521(7)
C18 C19 1.523(7)
C19 C20 1.525(7)
C21 C26 1.541(6)
C21 C22 1.544(6)
C22 C23 1.538(7)
C23 C24 1.525(7)
C24 C25 1.519(7)
C25 C26 1.531(7)
